data_4033520
loop_
_publ_author_name
'Shen, Bin'
'Geiger, Thomas'
'Einholz, Ralf'
'Reicherter, Florian'
'Schundelmeier, Simon'
'Maichle-M\"ossmer, C\"acilia'
'Speiser, Bernd'
'Bettinger, Holger F.'

_publ_section_title
;
 Bridging the Gap between Pentacene and Perfluoropentacene: Synthesis and
 Characterization of 2,3,9,10-Tetrafluoropentacene in the Neutral,
 Cationic, and Dicationic States.
;
_journal_issue 6
_journal_name_full 'The Journal of organic chemistry'
_journal_page_first 3149
_journal_page_last 3158
_journal_paper_doi 10.1021/acs.joc.7b03241
_journal_volume 83
_journal_year 2018
_chemical_formula_sum 'C22 H10 F4'
_chemical_formula_weight 350.30
_space_group_crystal_system triclinic
_space_group_IT_number 2
_space_group_name_Hall '-P 1'
_space_group_name_H-M_alt 'P -1'
_symmetry_space_group_name_Hall '-P 1'
_symmetry_space_group_name_H-M 'P -1'
_atom_sites_solution_hydrogens geom
_audit_creation_method SHELXL-2013
_cell_angle_alpha 100.606(4)
_cell_angle_beta 94.579(4)
_cell_angle_gamma 98.384(4)
_cell_formula_units_Z 2
_cell_length_a 6.7171(8)
_cell_length_b 7.6452(9)
_cell_length_c 14.3038(18)
_cell_measurement_reflns_used 747
_cell_measurement_temperature 100(2)
_cell_measurement_theta_max 30.59
_cell_measurement_theta_min 2.741
_cell_volume 709.98(15)
_computing_cell_refinement 'APEX2 v2014.1-1 (Bruker AXS)'
_computing_data_collection 'COSMO v1.61'
_computing_data_reduction 'SAINT V8.27B (Bruker AXS Inc., 2012)'
_computing_structure_refinement 'SHELXL-2013 (Sheldrick, 2013)'
_computing_structure_solution 'SHELXS-97 (Sheldrick 2008)'
_diffrn_ambient_temperature 100(2)
_diffrn_measured_fraction_theta_full 0.999
_diffrn_measured_fraction_theta_max 0.999
_diffrn_measurement_device_type 'Bruker APEX DUO'
_diffrn_measurement_method 'phi and omega scans'
_diffrn_radiation_type MoK\a
_diffrn_radiation_wavelength 0.71073
_diffrn_reflns_av_R_equivalents 0.0347
_diffrn_reflns_av_unetI/netI 0.0256
_diffrn_reflns_Laue_measured_fraction_full 0.999
_diffrn_reflns_Laue_measured_fraction_max 0.999
_diffrn_reflns_limit_h_max 8
_diffrn_reflns_limit_h_min -8
_diffrn_reflns_limit_k_max 9
_diffrn_reflns_limit_k_min -9
_diffrn_reflns_limit_l_max 18
_diffrn_reflns_limit_l_min -18
_diffrn_reflns_number 18671
_diffrn_reflns_point_group_measured_fraction_full 0.999
_diffrn_reflns_point_group_measured_fraction_max 0.999
_diffrn_reflns_theta_full 25.242
_diffrn_reflns_theta_max 27.101
_diffrn_reflns_theta_min 1.457
_diffrn_source 'ImuS-focus sealed tube'
_exptl_absorpt_coefficient_mu 0.131
_exptl_absorpt_correction_T_max 0.9930
_exptl_absorpt_correction_T_min 0.9720
_exptl_absorpt_correction_type numerical
_exptl_absorpt_process_details sadabs
_exptl_crystal_colour violet
_exptl_crystal_density_diffrn 1.639
_exptl_crystal_description needle
_exptl_crystal_F_000 356
_exptl_crystal_size_max 0.218
_exptl_crystal_size_mid 0.158
_exptl_crystal_size_min 0.050
_refine_diff_density_max 0.980
_refine_diff_density_min -0.246
_refine_diff_density_rms 0.061
_refine_ls_extinction_method none
_refine_ls_goodness_of_fit_ref 1.100
_refine_ls_hydrogen_treatment constr
_refine_ls_matrix_type full
_refine_ls_number_parameters 235
_refine_ls_number_reflns 3132
_refine_ls_number_restraints 0
_refine_ls_restrained_S_all 1.100
_refine_ls_R_factor_all 0.0748
_refine_ls_R_factor_gt 0.0499
_refine_ls_shift/su_max 0.000
_refine_ls_shift/su_mean 0.000
_refine_ls_structure_factor_coef Fsqd
_refine_ls_weighting_details 'w=1/[\s^2^(Fo^2^)+(0.0749P)^2^+0.3266P] where P=(Fo^2^+2Fc^2^)/3'
_refine_ls_weighting_scheme calc
_refine_ls_wR_factor_gt 0.1388
_refine_ls_wR_factor_ref 0.1578
_reflns_Friedel_coverage 0.000
_reflns_number_gt 2162
_reflns_number_total 3132
_reflns_threshold_expression 'I > 2\s(I)'
_cod_data_source_file jo7b03241_si_002.cif
_cod_data_source_block mo_fr4f_0m
_cod_depositor_comments 'Adding full bibliography for 4033520.cif.'
_cod_database_code 4033520
_shelx_space_group_comment
;
The symmetry employed for this shelxl refinement is uniquely defined
by the following loop, which should always be used as a source of
symmetry information in preference to the above space-group names.
They are only intended as comments.
;
_shelx_estimated_absorpt_t_min 0.972
_shelx_estimated_absorpt_t_max 0.993
_shelxl_version_number 2013-3

loop_
_space_group_symop_operation_xyz
'x, y, z'
'-x, -y, -z'

loop_
_atom_site_label
_atom_site_type_symbol
_atom_site_fract_x
_atom_site_fract_y
_atom_site_fract_z
_atom_site_U_iso_or_equiv
_atom_site_adp_type
_atom_site_occupancy
_atom_site_site_symmetry_order
_atom_site_calc_flag
_atom_site_refinement_flags_posn
_atom_site_refinement_flags_adp
F1 F 1.03794(17) 0.06134(16) 0.61553(7) 0.0246(3) Uani 1 1 d . .
F2 F 0.71187(18) 0.10761(16) 0.51322(7) 0.0273(3) Uani 1 1 d . .
F3 F 0.21450(17) -0.49338(16) -0.46593(7) 0.0272(3) Uani 1 1 d . .
F4 F 0.57240(16) -0.29018(15) -0.40428(7) 0.0235(3) Uani 1 1 d . .
C1 C 0.9006(3) 0.1410(2) 0.66370(13) 0.0193(4) Uani 1 1 d . .
C2 C 0.9276(3) 0.1936(2) 0.75948(13) 0.0176(4) Uani 1 1 d . .
H2 H 1.0453 0.1738 0.7948 0.021 Uiso 1 1 calc R U
C3 C 0.7783(3) 0.2797(2) 0.80811(13) 0.0149(4) Uani 1 1 d . .
C4 C 0.7993(3) 0.3337(2) 0.90819(13) 0.0166(4) Uani 1 1 d . .
H4 H 0.9152 0.3138 0.9448 0.020 Uiso 1 1 calc R U
C5 C 0.6518(3) 0.4163(2) 0.95449(13) 0.0146(4) Uani 1 1 d . .
C6 C 0.6704(3) 0.4683(2) 1.05438(12) 0.0152(4) Uani 1 1 d . .
H6 H 0.7853 0.4463 1.0909 0.018 Uiso 1 1 calc R U
C7 C 0.4757(3) 0.4482(2) 0.89805(13) 0.0156(4) Uani 1 1 d . .
C8 C 0.4569(3) 0.3936(2) 0.79820(13) 0.0169(4) Uani 1 1 d . .
H8 H 0.3421 0.4148 0.7613 0.020 Uiso 1 1 calc R U
C9 C 0.6021(3) 0.3091(2) 0.75180(13) 0.0158(4) Uani 1 1 d . .
C10 C 0.5814(3) 0.2492(2) 0.64979(13) 0.0178(4) Uani 1 1 d . .
H10 H 0.4664 0.2670 0.6117 0.021 Uiso 1 1 calc R U
C11 C 0.7257(3) 0.1678(3) 0.60846(12) 0.0193(4) Uani 1 1 d . .
C12 C 0.2301(3) -0.3794(3) -0.38057(13) 0.0186(4) Uani 1 1 d . .
C13 C 0.0727(3) -0.3714(2) -0.32874(13) 0.0173(4) Uani 1 1 d . .
H13 H -0.0545 -0.4449 -0.3523 0.021 Uiso 1 1 calc R U
C14 C 0.0978(3) -0.2509(2) -0.23729(12) 0.0140(4) Uani 1 1 d . .
C15 C -0.0585(3) -0.2402(2) -0.17987(12) 0.0146(4) Uani 1 1 d . .
H15 H -0.1859 -0.3145 -0.2015 0.017 Uiso 1 1 calc R U
C16 C -0.0328(3) -0.1218(2) -0.09008(12) 0.0137(4) Uani 1 1 d . .
C17 C -0.1894(3) -0.1100(2) -0.03162(12) 0.0139(4) Uani 1 1 d . .
H17 H -0.3171 -0.1842 -0.0527 0.017 Uiso 1 1 calc R U
C18 C 0.1628(3) -0.0086(2) -0.05732(12) 0.0140(4) Uani 1 1 d . .
C19 C 0.3208(3) -0.0215(2) -0.11615(12) 0.0141(4) Uani 1 1 d . .
H19 H 0.4490 0.0519 -0.0950 0.017 Uiso 1 1 calc R U
C20 C 0.2935(3) -0.1388(2) -0.20410(12) 0.0142(4) Uani 1 1 d . .
C21 C 0.4548(3) -0.1539(2) -0.26325(12) 0.0156(4) Uani 1 1 d . .
H21 H 0.5839 -0.0816 -0.2430 0.019 Uiso 1 1 calc R U
C22 C 0.4227(3) -0.2711(3) -0.34776(13) 0.0179(4) Uani 1 1 d . .

loop_
_atom_site_aniso_label
_atom_site_aniso_U_11
_atom_site_aniso_U_22
_atom_site_aniso_U_33
_atom_site_aniso_U_23
_atom_site_aniso_U_13
_atom_site_aniso_U_12
F1 0.0253(6) 0.0333(7) 0.0192(6) 0.0041(5) 0.0107(5) 0.0150(5)
F2 0.0325(7) 0.0342(7) 0.0170(6) 0.0027(5) 0.0062(5) 0.0123(5)
F3 0.0289(7) 0.0313(7) 0.0179(6) -0.0071(5) 0.0033(5) 0.0089(5)
F4 0.0215(6) 0.0296(7) 0.0203(6) 0.0007(5) 0.0094(4) 0.0089(5)
C1 0.0219(10) 0.0168(10) 0.0210(10) 0.0045(7) 0.0083(7) 0.0051(8)
C2 0.0175(9) 0.0160(9) 0.0204(10) 0.0075(7) 0.0011(7) 0.0014(7)
C3 0.0149(9) 0.0114(9) 0.0178(9) 0.0048(7) 0.0011(7) -0.0015(7)
C4 0.0094(8) 0.0118(9) 0.0312(11) 0.0125(8) 0.0012(7) 0.0001(7)
C5 0.0158(9) 0.0102(9) 0.0176(9) 0.0043(7) 0.0011(7) -0.0001(7)
C6 0.0144(9) 0.0131(9) 0.0181(9) 0.0044(7) 0.0001(7) 0.0015(7)
C7 0.0159(9) 0.0091(9) 0.0224(10) 0.0044(7) 0.0059(7) 0.0004(7)
C8 0.0169(9) 0.0134(9) 0.0198(9) 0.0080(7) -0.0048(7) -0.0014(7)
C9 0.0149(9) 0.0125(9) 0.0204(9) 0.0064(7) 0.0016(7) -0.0002(7)
C10 0.0186(9) 0.0171(10) 0.0178(9) 0.0063(7) -0.0010(7) 0.0016(7)
C11 0.0255(10) 0.0198(10) 0.0123(9) 0.0041(7) 0.0034(7) 0.0009(8)
C12 0.0239(10) 0.0176(10) 0.0141(9) 0.0000(7) 0.0004(7) 0.0074(8)
C13 0.0193(10) 0.0140(9) 0.0177(9) 0.0021(7) -0.0013(7) 0.0029(7)
C14 0.0169(9) 0.0111(9) 0.0151(9) 0.0041(7) 0.0001(7) 0.0051(7)
C15 0.0148(9) 0.0122(9) 0.0158(9) 0.0028(7) -0.0025(7) 0.0020(7)
C16 0.0151(9) 0.0115(9) 0.0159(9) 0.0057(7) 0.0011(7) 0.0030(7)
C17 0.0128(9) 0.0119(9) 0.0167(9) 0.0034(7) 0.0001(7) 0.0016(7)
C18 0.0166(9) 0.0110(9) 0.0152(9) 0.0046(7) 0.0000(7) 0.0035(7)
C19 0.0111(8) 0.0120(9) 0.0204(9) 0.0072(7) -0.0007(7) 0.0018(7)
C20 0.0165(9) 0.0129(9) 0.0156(9) 0.0062(7) 0.0020(7) 0.0051(7)
C21 0.0161(9) 0.0144(9) 0.0173(9) 0.0056(7) 0.0014(7) 0.0029(7)
C22 0.0188(9) 0.0204(10) 0.0180(9) 0.0065(7) 0.0075(7) 0.0084(8)

loop_
_atom_type_symbol
_atom_type_description
_atom_type_scat_dispersion_real
_atom_type_scat_dispersion_imag
_atom_type_scat_source
C C 0.0033 0.0016 'International Tables Vol C Tables 4.2.6.8 and 6.1.1.4'
H H 0.0000 0.0000 'International Tables Vol C Tables 4.2.6.8 and 6.1.1.4'
F F 0.0171 0.0103 'International Tables Vol C Tables 4.2.6.8 and 6.1.1.4'

loop_
_geom_angle_atom_site_label_1
_geom_angle_atom_site_label_2
_geom_angle_atom_site_label_3
_geom_angle
_geom_angle_site_symmetry_1
_geom_angle_site_symmetry_3
C2 C1 F1 121.53(17) . .
C2 C1 C11 121.60(17) . .
F1 C1 C11 116.87(16) . .
C1 C2 C3 119.80(17) . .
C1 C2 H2 120.1 . .
C3 C2 H2 120.1 . .
C4 C3 C2 121.49(16) . .
C4 C3 C9 119.97(16) . .
C2 C3 C9 118.54(16) . .
C5 C4 C3 120.77(16) . .
C5 C4 H4 119.6 . .
C3 C4 H4 119.6 . .
C4 C5 C6 121.10(17) . .
C4 C5 C7 119.44(17) . .
C6 C5 C7 119.46(17) . .
C7 C6 C5 121.85(17) 2_667 .
C7 C6 H6 119.1 2_667 .
C5 C6 H6 119.1 . .
C6 C7 C8 122.22(17) 2_667 .
C6 C7 C5 118.69(17) 2_667 .
C8 C7 C5 119.09(17) . .
C9 C8 C7 121.70(16) . .
C9 C8 H8 119.1 . .
C7 C8 H8 119.1 . .
C8 C9 C10 121.94(16) . .
C8 C9 C3 119.01(16) . .
C10 C9 C3 119.05(17) . .
C11 C10 C9 119.63(17) . .
C11 C10 H10 120.2 . .
C9 C10 H10 120.2 . .
C10 C11 F2 121.79(17) . .
C10 C11 C1 121.38(17) . .
F2 C11 C1 116.82(16) . .
C13 C12 F3 121.45(17) . .
C13 C12 C22 121.90(16) . .
F3 C12 C22 116.64(16) . .
C12 C13 C14 119.44(17) . .
C12 C13 H13 120.3 . .
C14 C13 H13 120.3 . .
C15 C14 C13 121.83(16) . .
C15 C14 C20 119.39(15) . .
C13 C14 C20 118.77(16) . .
C14 C15 C16 121.60(16) . .
C14 C15 H15 119.2 . .
C16 C15 H15 119.2 . .
C17 C16 C15 122.05(16) . .
C17 C16 C18 119.03(16) . .
C15 C16 C18 118.92(16) . .
C16 C17 C18 121.66(16) . 2
C16 C17 H17 119.2 . .
C18 C17 H17 119.2 2 .
C17 C18 C19 121.79(16) 2 .
C17 C18 C16 119.31(16) 2 .
C19 C18 C16 118.90(16) . .
C20 C19 C18 121.54(16) . .
C20 C19 H19 119.2 . .
C18 C19 H19 119.2 . .
C19 C20 C21 121.56(16) . .
C19 C20 C14 119.64(16) . .
C21 C20 C14 118.80(16) . .
C22 C21 C20 119.68(17) . .
C22 C21 H21 120.2 . .
C20 C21 H21 120.2 . .
C21 C22 F4 121.00(17) . .
C21 C22 C12 121.39(17) . .
F4 C22 C12 117.60(16) . .

loop_
_geom_bond_atom_site_label_1
_geom_bond_atom_site_label_2
_geom_bond_distance
_geom_bond_site_symmetry_2
F1 C1 1.345(2) .
F2 C11 1.346(2) .
F3 C12 1.350(2) .
F4 C22 1.347(2) .
C1 C2 1.345(3) .
C1 C11 1.424(3) .
C2 C3 1.435(3) .
C2 H2 0.9500 .
C3 C4 1.405(3) .
C3 C9 1.446(3) .
C4 C5 1.397(3) .
C4 H4 0.9500 .
C5 C6 1.401(2) .
C5 C7 1.454(3) .
C6 C7 1.401(2) 2_667
C6 H6 0.9500 .
C7 C6 1.401(2) 2_667
C7 C8 1.402(3) .
C8 C9 1.392(3) .
C8 H8 0.9500 .
C9 C10 1.436(2) .
C10 C11 1.344(3) .
C10 H10 0.9500 .
C12 C13 1.341(3) .
C12 C22 1.423(3) .
C13 C14 1.437(2) .
C13 H13 0.9500 .
C14 C15 1.386(2) .
C14 C20 1.452(2) .
C15 C16 1.411(2) .
C15 H15 0.9500 .
C16 C17 1.398(2) .
C16 C18 1.455(2) .
C17 C18 1.401(2) 2
C17 H17 0.9500 .
C18 C17 1.401(2) 2
C18 C19 1.409(2) .
C19 C20 1.386(2) .
C19 H19 0.9500 .
C20 C21 1.432(2) .
C21 C22 1.347(3) .
C21 H21 0.9500 .

loop_
_geom_torsion_atom_site_label_1
_geom_torsion_atom_site_label_2
_geom_torsion_atom_site_label_3
_geom_torsion_atom_site_label_4
_geom_torsion
_geom_torsion_site_symmetry_1
_geom_torsion_site_symmetry_4
F1 C1 C2 C3 179.41(16) . .
C11 C1 C2 C3 -0.2(3) . .
C1 C2 C3 C4 178.86(17) . .
C1 C2 C3 C9 -0.6(3) . .
C2 C3 C4 C5 -179.58(16) . .
C9 C3 C4 C5 -0.1(3) . .
C3 C4 C5 C6 179.10(16) . .
C3 C4 C5 C7 -0.7(3) . .
C4 C5 C6 C7 179.80(16) . 2_667
C7 C5 C6 C7 -0.4(3) . 2_667
C4 C5 C7 C6 -179.81(16) . 2_667
C6 C5 C7 C6 0.4(3) . 2_667
C4 C5 C7 C8 0.6(3) . .
C6 C5 C7 C8 -179.14(16) . .
C6 C7 C8 C9 -179.33(16) 2_667 .
C5 C7 C8 C9 0.2(3) . .
C7 C8 C9 C10 178.58(16) . .
C7 C8 C9 C3 -1.0(3) . .
C4 C3 C9 C8 1.0(3) . .
C2 C3 C9 C8 -179.57(16) . .
C4 C3 C9 C10 -178.62(16) . .
C2 C3 C9 C10 0.9(3) . .
C8 C9 C10 C11 -179.81(17) . .
C3 C9 C10 C11 -0.2(3) . .
C9 C10 C11 F2 179.26(16) . .
C9 C10 C11 C1 -0.6(3) . .
C2 C1 C11 C10 0.9(3) . .
F1 C1 C11 C10 -178.78(17) . .
C2 C1 C11 F2 -178.99(16) . .
F1 C1 C11 F2 1.3(3) . .
F3 C12 C13 C14 178.59(15) . .
C22 C12 C13 C14 -0.2(3) . .
C12 C13 C14 C15 -178.54(16) . .
C12 C13 C14 C20 0.8(3) . .
C13 C14 C15 C16 179.92(16) . .
C20 C14 C15 C16 0.6(3) . .
C14 C15 C16 C17 -179.99(16) . .
C14 C15 C16 C18 -0.1(3) . .
C15 C16 C17 C18 -179.75(16) . 2
C18 C16 C17 C18 0.3(3) . 2
C17 C16 C18 C17 -0.3(3) . 2
C15 C16 C18 C17 179.75(16) . 2
C17 C16 C18 C19 179.62(15) . .
C15 C16 C18 C19 -0.3(3) . .
C17 C18 C19 C20 -179.90(16) 2 .
C16 C18 C19 C20 0.1(3) . .
C18 C19 C20 C21 -179.06(15) . .
C18 C19 C20 C14 0.3(3) . .
C15 C14 C20 C19 -0.7(3) . .
C13 C14 C20 C19 179.92(16) . .
C15 C14 C20 C21 178.72(15) . .
C13 C14 C20 C21 -0.7(2) . .
C19 C20 C21 C22 179.23(17) . .
C14 C20 C21 C22 -0.2(3) . .
C20 C21 C22 F4 -179.01(15) . .
C20 C21 C22 C12 0.9(3) . .
C13 C12 C22 C21 -0.7(3) . .
F3 C12 C22 C21 -179.52(16) . .
C13 C12 C22 F4 179.16(16) . .
F3 C12 C22 F4 0.4(3) . .
